data_7208000
loop_
_publ_author_name
'Chen, Xi'
'Li, Hong-Xi'
'Zhang, Zhi-Yuan'
'Xu, Cheng'
'Hou, Kai-Peng'
'Zhou, Li-Kuan'
'Lang, Jian-Ping'
'Sun, Zhen-Rong'

_publ_section_title
;
 Assembly of two cluster-based coordination polymers with good NLO
 performance from one NLO-inactive precursor cluster
 [Et4N][Tp*W(\m3--S)3(CuCl)3]
;
_journal_issue 11
_journal_name_full CrystEngComm
_journal_page_first 4027
_journal_paper_doi 10.1039/c2ce25143d
_journal_volume 14
_journal_year 2012
_chemical_formula_moiety '2(C17 H22 B Cu3 N8 S5 W), C4 H10 O'
_chemical_formula_sum 'C38 H54 B2 Cu6 N16 O S10 W2'
_chemical_formula_weight 1842.27
_chemical_name_systematic
;
?
;
_space_group_IT_number 2
_symmetry_cell_setting triclinic
_symmetry_space_group_name_Hall '-P 1'
_symmetry_space_group_name_H-M 'P -1'
_atom_sites_solution_hydrogens geom
_atom_sites_solution_primary direct
_atom_sites_solution_secondary difmap
_audit_creation_method SHELXL-97
_cell_angle_alpha 80.25(3)
_cell_angle_beta 70.91(3)
_cell_angle_gamma 67.35(3)
_cell_formula_units_Z 1
_cell_length_a 10.603(2)
_cell_length_b 12.390(3)
_cell_length_c 12.774(3)
_cell_measurement_temperature 223(2)
_cell_volume 1461.7(7)
_computing_cell_refinement 'Bruker FRAMBO'
_computing_data_collection 'Bruker FRAMBO'
_computing_data_reduction 'Bruker SAINT'
_computing_molecular_graphics 'Bruker SHELXTL'
_computing_publication_material 'Bruker SHELXTL'
_computing_structure_refinement 'SHELXL-97 (Sheldrick, 1997)'
_computing_structure_solution 'SHELXS-97 (Sheldrick, 1990)'
_diffrn_ambient_temperature 223(2)
_diffrn_measured_fraction_theta_full 0.979
_diffrn_measured_fraction_theta_max 0.979
_diffrn_measurement_device_type 'Rigaku MercuryCCD area detector'
_diffrn_measurement_method \w
_diffrn_radiation_monochromator graphite
_diffrn_radiation_source 'fine-focus sealed tube'
_diffrn_radiation_type MoK\a
_diffrn_radiation_wavelength 0.71073
_diffrn_reflns_av_R_equivalents 0.0411
_diffrn_reflns_av_sigmaI/netI 0.0680
_diffrn_reflns_limit_h_max 11
_diffrn_reflns_limit_h_min -13
_diffrn_reflns_limit_k_max 16
_diffrn_reflns_limit_k_min -16
_diffrn_reflns_limit_l_max 15
_diffrn_reflns_limit_l_min -16
_diffrn_reflns_number 13232
_diffrn_reflns_theta_full 27.52
_diffrn_reflns_theta_max 27.52
_diffrn_reflns_theta_min 3.11
_diffrn_standards_decay_% 0
_diffrn_standards_interval_count 0
_diffrn_standards_interval_time 0
_diffrn_standards_number 0
_exptl_absorpt_coefficient_mu 6.460
_exptl_absorpt_correction_T_max 0.524
_exptl_absorpt_correction_T_min 0.094
_exptl_absorpt_correction_type multi-scan
_exptl_absorpt_process_details 'Jacobson, R. (1998) Private communication to Rigaku Company, Tokyo, Japan.'
_exptl_crystal_colour 'black red'
_exptl_crystal_density_diffrn 2.093
_exptl_crystal_density_method 'not measured'
_exptl_crystal_description block
_exptl_crystal_F_000 894
_exptl_crystal_size_max 0.40
_exptl_crystal_size_mid 0.35
_exptl_crystal_size_min 0.10
_refine_diff_density_max 1.244
_refine_diff_density_min -1.603
_refine_diff_density_rms 0.169
_refine_ls_extinction_coef constr
_refine_ls_extinction_method none
_refine_ls_goodness_of_fit_ref 0.629
_refine_ls_hydrogen_treatment mixed
_refine_ls_matrix_type full
_refine_ls_number_parameters 336
_refine_ls_number_reflns 6583
_refine_ls_number_restraints 1
_refine_ls_restrained_S_all 0.631
_refine_ls_R_factor_all 0.0445
_refine_ls_R_factor_gt 0.0342
_refine_ls_shift/su_max 0.010
_refine_ls_shift/su_mean 0.000
_refine_ls_structure_factor_coef Fsqd
_refine_ls_weighting_details 'calc w=1/[\s^2^(Fo^2^)+(0.1000P)^2^+0.0000P] where P=(Fo^2^+2Fc^2^)/3'
_refine_ls_weighting_scheme calc
_refine_ls_wR_factor_gt 0.0890
_refine_ls_wR_factor_ref 0.0970
_reflns_number_gt 5257
_reflns_number_total 6722
_reflns_threshold_expression >2sigma(I)
_cod_data_source_file c2ce25143d.txt
_cod_data_source_block 1
_cod_depositor_comments
;
The following automatic conversions were performed:

'_exptl_absorpt_correction_type' value 'Multi-scan' changed to
'multi-scan' according to
/home/saulius/struct/CIF-dictionaries/cif_core.dic dictionary named
'cif_core.dic' version 2.4.1 from 2010-06-29.

Automatic conversion script
Id: cif_fix_values 1715 2011-07-08 13:25:40Z adriana 
;
_cod_original_formula_sum 'C38 H54 B2 Cu6 N16 O S10 W2 '
_cod_database_code 7208000

loop_
_symmetry_equiv_pos_as_xyz
'x, y, z'
'-x, -y, -z'

loop_
_atom_site_label
_atom_site_type_symbol
_atom_site_fract_x
_atom_site_fract_y
_atom_site_fract_z
_atom_site_U_iso_or_equiv
_atom_site_adp_type
_atom_site_occupancy
_atom_site_symmetry_multiplicity
_atom_site_calc_flag
_atom_site_refinement_flags
O1 O 0.0000 0.0000 0.5000 0.276(12) Uiso 1 2 d S
C19 C 0.145(2) -0.0795(17) 0.3224(16) 0.174(7) Uiso 1 1 d D
H19A H 0.0510 -0.0774 0.3279 0.261 Uiso 1 1 calc R
H19B H 0.2146 -0.1568 0.3025 0.261 Uiso 1 1 calc R
H19C H 0.1693 -0.0217 0.2661 0.261 Uiso 1 1 calc R
C20 C 0.146(3) -0.055(2) 0.422(2) 0.267(12) Uiso 1 1 d D
H20A H 0.1991 -0.0016 0.4085 0.320 Uiso 1 1 calc R
H20B H 0.1978 -0.1275 0.4573 0.320 Uiso 1 1 calc R
W1 W -0.21757(2) 0.689509(16) 0.202935(15) 0.02317(8) Uani 1 1 d .
C1 C -0.4178(6) 0.7197(5) 0.4648(4) 0.0304(11) Uani 1 1 d .
C2 C -0.4511(6) 0.6508(5) 0.5594(5) 0.0357(12) Uani 1 1 d .
H2 H -0.5142 0.6771 0.6289 0.043 Uiso 1 1 calc R
C11 C 0.1096(6) 0.5455(5) 0.2384(4) 0.0310(11) Uani 1 1 d .
C3 C -0.3748(6) 0.5376(5) 0.5323(4) 0.0300(11) Uani 1 1 d .
C16 C -0.5921(7) 1.1440(5) 0.1736(4) 0.0333(12) Uani 1 1 d .
C6 C -0.3139(6) 0.4960(5) 0.1202(4) 0.0315(11) Uani 1 1 d .
C17 C -0.1633(6) 1.0804(5) -0.0104(4) 0.0312(11) Uani 1 1 d .
C4 C -0.4803(7) 0.8493(5) 0.4571(5) 0.0413(14) Uani 1 1 d .
H4A H -0.4089 0.8818 0.4534 0.062 Uiso 1 1 calc R
H4B H -0.5610 0.8766 0.5220 0.062 Uiso 1 1 calc R
H4C H -0.5120 0.8746 0.3909 0.062 Uiso 1 1 calc R
C7 C -0.2969(6) 0.3778(5) 0.1394(5) 0.0355(13) Uani 1 1 d .
H7 H -0.3238 0.3348 0.1021 0.043 Uiso 1 1 calc R
C13 C 0.0842(7) 0.3935(5) 0.3492(5) 0.0395(13) Uani 1 1 d .
C5 C -0.3693(7) 0.4272(5) 0.6042(5) 0.0395(13) Uani 1 1 d .
H5A H -0.4400 0.4464 0.6757 0.059 Uiso 1 1 calc R
H5B H -0.2751 0.3891 0.6146 0.059 Uiso 1 1 calc R
H5C H -0.3894 0.3749 0.5686 0.059 Uiso 1 1 calc R
C9 C -0.3773(7) 0.5744(5) 0.0342(5) 0.0411(14) Uani 1 1 d .
H9A H -0.4564 0.6419 0.0688 0.062 Uiso 1 1 calc R
H9B H -0.4113 0.5321 -0.0012 0.062 Uiso 1 1 calc R
H9C H -0.3054 0.6003 -0.0210 0.062 Uiso 1 1 calc R
C12 C 0.1802(6) 0.4469(5) 0.2946(5) 0.0380(13) Uani 1 1 d .
H12 H 0.2757 0.4217 0.2950 0.046 Uiso 1 1 calc R
C8 C -0.2330(6) 0.3360(5) 0.2234(5) 0.0346(12) Uani 1 1 d .
C14 C 0.1760(6) 0.6310(5) 0.1703(5) 0.0395(13) Uani 1 1 d .
H14A H 0.1662 0.6402 0.0961 0.059 Uiso 1 1 calc R
H14B H 0.2764 0.6023 0.1662 0.059 Uiso 1 1 calc R
H14C H 0.1286 0.7061 0.2043 0.059 Uiso 1 1 calc R
C10 C -0.1809(8) 0.2146(5) 0.2697(6) 0.0501(16) Uani 1 1 d .
H10A H -0.0782 0.1880 0.2552 0.075 Uiso 1 1 calc R
H10B H -0.2046 0.1638 0.2352 0.075 Uiso 1 1 calc R
H10C H -0.2257 0.2124 0.3491 0.075 Uiso 1 1 calc R
C15 C 0.1016(8) 0.2880(6) 0.4257(7) 0.061(2) Uani 1 1 d .
H15A H 0.0416 0.3102 0.5000 0.092 Uiso 1 1 calc R
H15B H 0.2006 0.2521 0.4259 0.092 Uiso 1 1 calc R
H15C H 0.0740 0.2326 0.4012 0.092 Uiso 1 1 calc R
N5 N -0.0267(5) 0.5537(4) 0.2561(4) 0.0301(9) Uani 1 1 d .
N6 N -0.0397(5) 0.4574(4) 0.3255(4) 0.0316(10) Uani 1 1 d .
N1 N -0.3215(5) 0.6507(4) 0.3815(3) 0.0265(9) Uani 1 1 d .
N2 N -0.2962(5) 0.5372(4) 0.4247(3) 0.0272(9) Uani 1 1 d .
N3 N -0.2636(5) 0.5273(4) 0.1916(3) 0.0268(9) Uani 1 1 d .
N4 N -0.2152(5) 0.4265(4) 0.2552(4) 0.0289(9) Uani 1 1 d .
N7 N -0.6530(5) 1.1747(4) 0.1101(4) 0.0358(11) Uani 1 1 d .
N8 N -0.0905(5) 1.1302(4) -0.0159(4) 0.0381(11) Uani 1 1 d .
S1 S -0.44097(14) 0.79564(11) 0.18424(11) 0.0288(3) Uani 1 1 d .
S3 S -0.06963(14) 0.65217(11) 0.02417(10) 0.0279(3) Uani 1 1 d .
S2 S -0.15992(15) 0.82556(11) 0.26033(11) 0.0305(3) Uani 1 1 d .
S4 S -0.5026(2) 1.10024(13) 0.26765(13) 0.0453(4) Uani 1 1 d .
S5 S -0.26703(18) 1.00971(14) -0.00994(13) 0.0422(4) Uani 1 1 d .
Cu1 Cu -0.28170(7) 0.77634(6) 0.01686(5) 0.03404(16) Uani 1 1 d .
Cu3 Cu -0.34694(8) 0.92711(6) 0.19442(6) 0.03706(17) Uani 1 1 d .
Cu2 Cu -0.05999(8) 0.81035(6) 0.07590(6) 0.03795(17) Uani 1 1 d .
B1 B -0.1804(7) 0.4350(5) 0.3605(5) 0.0311(13) Uani 1 1 d .
H1 H -0.177(6) 0.355(5) 0.411(4) 0.026(14) Uiso 1 1 d .

loop_
_atom_site_aniso_label
_atom_site_aniso_U_11
_atom_site_aniso_U_22
_atom_site_aniso_U_33
_atom_site_aniso_U_23
_atom_site_aniso_U_13
_atom_site_aniso_U_12
W1 0.02546(12) 0.02458(11) 0.02285(11) 0.00410(7) -0.01150(9) -0.01084(9)
C1 0.035(3) 0.041(3) 0.019(2) -0.001(2) -0.012(2) -0.016(3)
C2 0.035(3) 0.048(3) 0.027(3) 0.001(2) -0.013(2) -0.015(3)
C11 0.030(3) 0.035(3) 0.031(3) 0.002(2) -0.017(2) -0.009(2)
C3 0.030(3) 0.042(3) 0.025(2) 0.005(2) -0.012(2) -0.019(3)
C16 0.045(3) 0.025(2) 0.030(3) -0.002(2) -0.016(3) -0.007(2)
C6 0.034(3) 0.037(3) 0.029(3) -0.002(2) -0.004(2) -0.022(3)
C17 0.034(3) 0.026(2) 0.031(3) 0.007(2) -0.008(2) -0.013(2)
C4 0.051(4) 0.043(3) 0.027(3) -0.004(2) -0.012(3) -0.011(3)
C7 0.038(3) 0.038(3) 0.037(3) -0.006(2) -0.003(3) -0.026(3)
C13 0.036(3) 0.035(3) 0.045(3) 0.007(3) -0.021(3) -0.006(3)
C5 0.045(4) 0.046(3) 0.032(3) 0.010(2) -0.016(3) -0.021(3)
C9 0.055(4) 0.041(3) 0.040(3) -0.003(3) -0.026(3) -0.020(3)
C12 0.034(3) 0.033(3) 0.047(3) 0.005(2) -0.024(3) -0.006(3)
C8 0.038(3) 0.027(3) 0.036(3) -0.004(2) 0.002(2) -0.016(3)
C14 0.030(3) 0.045(3) 0.047(3) 0.007(3) -0.016(3) -0.016(3)
C10 0.061(4) 0.029(3) 0.057(4) 0.003(3) -0.015(4) -0.017(3)
C15 0.043(4) 0.052(4) 0.079(5) 0.029(4) -0.030(4) -0.011(3)
N5 0.032(2) 0.027(2) 0.030(2) 0.0043(18) -0.014(2) -0.006(2)
N6 0.031(2) 0.031(2) 0.034(2) 0.0080(19) -0.016(2) -0.011(2)
N1 0.037(3) 0.023(2) 0.022(2) 0.0072(16) -0.0143(19) -0.013(2)
N2 0.034(2) 0.025(2) 0.024(2) 0.0058(16) -0.0103(19) -0.012(2)
N3 0.028(2) 0.029(2) 0.028(2) 0.0037(17) -0.0083(19) -0.017(2)
N4 0.035(3) 0.023(2) 0.028(2) 0.0025(17) -0.0086(19) -0.012(2)
N7 0.043(3) 0.034(2) 0.030(2) 0.0051(19) -0.018(2) -0.010(2)
N8 0.041(3) 0.032(2) 0.042(3) 0.008(2) -0.012(2) -0.018(2)
S1 0.0268(7) 0.0320(6) 0.0293(6) -0.0005(5) -0.0129(5) -0.0087(6)
S3 0.0288(7) 0.0294(6) 0.0252(6) 0.0022(5) -0.0084(5) -0.0111(6)
S2 0.0338(7) 0.0299(6) 0.0357(7) 0.0020(5) -0.0191(6) -0.0138(6)
S4 0.0626(11) 0.0338(7) 0.0452(8) -0.0062(6) -0.0385(8) -0.0022(8)
S5 0.0517(9) 0.0444(8) 0.0453(8) 0.0144(7) -0.0242(7) -0.0311(8)
Cu1 0.0338(4) 0.0415(4) 0.0260(3) 0.0030(3) -0.0161(3) -0.0081(3)
Cu3 0.0380(4) 0.0285(3) 0.0499(4) -0.0016(3) -0.0246(3) -0.0075(3)
Cu2 0.0411(4) 0.0378(4) 0.0408(4) 0.0026(3) -0.0080(3) -0.0253(4)
B1 0.038(4) 0.029(3) 0.030(3) 0.008(2) -0.016(3) -0.015(3)

loop_
_atom_type_symbol
_atom_type_description
_atom_type_scat_dispersion_real
_atom_type_scat_dispersion_imag
_atom_type_scat_source
C C 0.0033 0.0016 'International Tables Vol C Tables 4.2.6.8 and 6.1.1.4'
H H 0.0000 0.0000 'International Tables Vol C Tables 4.2.6.8 and 6.1.1.4'
B B 0.0013 0.0007 'International Tables Vol C Tables 4.2.6.8 and 6.1.1.4'
N N 0.0061 0.0033 'International Tables Vol C Tables 4.2.6.8 and 6.1.1.4'
O O 0.0106 0.0060 'International Tables Vol C Tables 4.2.6.8 and 6.1.1.4'
S S 0.1246 0.1234 'International Tables Vol C Tables 4.2.6.8 and 6.1.1.4'
Cl Cl 0.1484 0.1585 'International Tables Vol C Tables 4.2.6.8 and 6.1.1.4'
Cu Cu 0.3201 1.2651 'International Tables Vol C Tables 4.2.6.8 and 6.1.1.4'
W W -0.8490 6.8722 'International Tables Vol C Tables 4.2.6.8 and 6.1.1.4'

loop_
_geom_angle_atom_site_label_1
_geom_angle_atom_site_label_2
_geom_angle_atom_site_label_3
_geom_angle
_geom_angle_site_symmetry_1
_geom_angle_site_symmetry_3
C20 O1 C20 180(3) . 2_556
C20 C19 H19A 109.5 . .
C20 C19 H19B 109.5 . .
H19A C19 H19B 109.5 . .
C20 C19 H19C 109.5 . .
H19A C19 H19C 109.5 . .
H19B C19 H19C 109.5 . .
C19 C20 O1 114(2) . .
C19 C20 H20A 108.7 . .
O1 C20 H20A 108.7 . .
C19 C20 H20B 108.7 . .
O1 C20 H20B 108.7 . .
H20A C20 H20B 107.6 . .
N1 W1 N3 78.29(15) . .
N1 W1 S2 88.40(11) . .
N3 W1 S2 163.75(11) . .
N1 W1 S1 88.22(12) . .
N3 W1 S1 86.36(12) . .
S2 W1 S1 102.68(5) . .
N1 W1 N5 78.52(16) . .
N3 W1 N5 82.85(16) . .
S2 W1 N5 85.40(12) . .
S1 W1 N5 164.34(12) . .
N1 W1 S3 157.88(11) . .
N3 W1 S3 85.12(12) . .
S2 W1 S3 105.04(5) . .
S1 W1 S3 105.37(6) . .
N5 W1 S3 85.03(12) . .
N1 W1 Cu1 140.69(11) . .
N3 W1 Cu1 89.69(11) . .
S2 W1 Cu1 106.56(4) . .
S1 W1 Cu1 53.43(5) . .
N5 W1 Cu1 137.45(12) . .
S3 W1 Cu1 52.54(4) . .
N1 W1 Cu2 141.77(10) . .
N3 W1 Cu2 137.79(11) . .
S2 W1 Cu2 53.70(4) . .
S1 W1 Cu2 103.50(5) . .
N5 W1 Cu2 92.11(12) . .
S3 W1 Cu2 52.67(4) . .
Cu1 W1 Cu2 66.27(3) . .
N1 W1 Cu3 99.26(12) . .
N3 W1 Cu3 138.76(11) . .
S2 W1 Cu3 52.23(4) . .
S1 W1 Cu3 52.43(4) . .
N5 W1 Cu3 137.60(11) . .
S3 W1 Cu3 102.87(5) . .
Cu1 W1 Cu3 66.07(4) . .
Cu2 W1 Cu3 63.43(4) . .
N1 C1 C2 109.6(5) . .
N1 C1 C4 125.8(5) . .
C2 C1 C4 124.6(5) . .
C3 C2 C1 106.7(5) . .
C3 C2 H2 126.6 . .
C1 C2 H2 126.6 . .
N5 C11 C12 110.3(5) . .
N5 C11 C14 125.7(5) . .
C12 C11 C14 124.0(5) . .
N2 C3 C2 108.1(5) . .
N2 C3 C5 122.8(5) . .
C2 C3 C5 129.0(5) . .
N7 C16 S4 179.3(5) . .
N3 C6 C7 109.5(5) . .
N3 C6 C9 126.1(5) . .
C7 C6 C9 124.4(5) . .
N8 C17 S5 176.8(5) . .
C1 C4 H4A 109.5 . .
C1 C4 H4B 109.5 . .
H4A C4 H4B 109.5 . .
C1 C4 H4C 109.5 . .
H4A C4 H4C 109.5 . .
H4B C4 H4C 109.5 . .
C8 C7 C6 106.8(5) . .
C8 C7 H7 126.6 . .
C6 C7 H7 126.6 . .
N6 C13 C12 107.6(5) . .
N6 C13 C15 123.2(6) . .
C12 C13 C15 129.2(5) . .
C3 C5 H5A 109.5 . .
C3 C5 H5B 109.5 . .
H5A C5 H5B 109.5 . .
C3 C5 H5C 109.5 . .
H5A C5 H5C 109.5 . .
H5B C5 H5C 109.5 . .
C6 C9 H9A 109.5 . .
C6 C9 H9B 109.5 . .
H9A C9 H9B 109.5 . .
C6 C9 H9C 109.5 . .
H9A C9 H9C 109.5 . .
H9B C9 H9C 109.5 . .
C13 C12 C11 106.7(5) . .
C13 C12 H12 126.6 . .
C11 C12 H12 126.6 . .
N4 C8 C7 107.6(5) . .
N4 C8 C10 123.1(6) . .
C7 C8 C10 129.1(5) . .
C11 C14 H14A 109.5 . .
C11 C14 H14B 109.5 . .
H14A C14 H14B 109.5 . .
C11 C14 H14C 109.5 . .
H14A C14 H14C 109.5 . .
H14B C14 H14C 109.5 . .
C8 C10 H10A 109.5 . .
C8 C10 H10B 109.5 . .
H10A C10 H10B 109.5 . .
C8 C10 H10C 109.5 . .
H10A C10 H10C 109.5 . .
H10B C10 H10C 109.5 . .
C13 C15 H15A 109.5 . .
C13 C15 H15B 109.5 . .
H15A C15 H15B 109.5 . .
C13 C15 H15C 109.5 . .
H15A C15 H15C 109.5 . .
H15B C15 H15C 109.5 . .
C11 N5 N6 104.8(4) . .
C11 N5 W1 133.8(4) . .
N6 N5 W1 121.4(3) . .
C13 N6 N5 110.6(5) . .
C13 N6 B1 129.7(5) . .
N5 N6 B1 119.7(4) . .
C1 N1 N2 105.9(4) . .
C1 N1 W1 132.8(3) . .
N2 N1 W1 121.1(3) . .
C3 N2 N1 109.6(4) . .
C3 N2 B1 128.3(4) . .
N1 N2 B1 121.6(4) . .
C6 N3 N4 105.5(4) . .
C6 N3 W1 133.7(3) . .
N4 N3 W1 120.0(3) . .
C8 N4 N3 110.5(4) . .
C8 N4 B1 128.7(4) . .
N3 N4 B1 119.5(4) . .
C16 N7 Cu1 168.3(5) . 2_475
C17 N8 Cu2 159.3(5) . 2_575
Cu1 S1 Cu3 81.27(6) . .
Cu1 S1 W1 70.93(5) . .
Cu3 S1 W1 73.73(5) . .
Cu1 S3 Cu2 81.30(6) . .
Cu1 S3 W1 71.08(5) . .
Cu2 S3 W1 71.40(5) . .
Cu3 S2 Cu2 77.85(6) . .
Cu3 S2 W1 73.90(5) . .
Cu2 S2 W1 71.17(5) . .
C16 S4 Cu3 97.4(2) . .
C17 S5 Cu3 106.6(2) . .
N7 Cu1 S3 126.78(16) 2_475 .
N7 Cu1 S1 119.08(16) 2_475 .
S3 Cu1 S1 111.35(6) . .
N7 Cu1 W1 171.05(15) 2_475 .
S3 Cu1 W1 56.39(5) . .
S1 Cu1 W1 55.64(4) . .
N7 Cu1 Cu2 131.71(16) 2_475 .
S3 Cu1 Cu2 49.59(4) . .
S1 Cu1 Cu2 98.08(5) . .
W1 Cu1 Cu2 57.18(3) . .
N7 Cu1 Cu3 124.94(15) 2_475 .
S3 Cu1 Cu3 99.89(5) . .
S1 Cu1 Cu3 49.67(4) . .
W1 Cu1 Cu3 58.63(3) . .
Cu2 Cu1 Cu3 58.28(4) . .
S2 Cu3 S1 105.62(6) . .
S2 Cu3 S4 119.26(6) . .
S1 Cu3 S4 116.75(7) . .
S2 Cu3 S5 111.84(7) . .
S1 Cu3 S5 105.54(6) . .
S4 Cu3 S5 96.88(7) . .
S2 Cu3 W1 53.87(4) . .
S1 Cu3 W1 53.84(4) . .
S4 Cu3 W1 153.56(6) . .
S5 Cu3 W1 109.37(6) . .
S2 Cu3 Cu2 51.20(5) . .
S1 Cu3 Cu2 99.22(5) . .
S4 Cu3 Cu2 143.33(6) . .
S5 Cu3 Cu2 64.99(6) . .
W1 Cu3 Cu2 56.87(4) . .
S2 Cu3 Cu1 98.89(5) . .
S1 Cu3 Cu1 49.07(4) . .
S4 Cu3 Cu1 141.69(5) . .
S5 Cu3 Cu1 63.08(4) . .
W1 Cu3 Cu1 55.30(3) . .
Cu2 Cu3 Cu1 60.18(4) . .
N8 Cu2 S3 126.17(16) 2_575 .
N8 Cu2 S2 114.61(16) 2_575 .
S3 Cu2 S2 109.62(6) . .
N8 Cu2 W1 161.18(16) 2_575 .
S3 Cu2 W1 55.93(4) . .
S2 Cu2 W1 55.13(4) . .
N8 Cu2 Cu3 129.01(15) 2_575 .
S3 Cu2 Cu3 102.37(5) . .
S2 Cu2 Cu3 50.95(5) . .
W1 Cu2 Cu3 59.71(3) . .
N8 Cu2 Cu1 141.17(16) 2_575 .
S3 Cu2 Cu1 49.11(5) . .
S2 Cu2 Cu1 99.81(5) . .
W1 Cu2 Cu1 56.55(3) . .
Cu3 Cu2 Cu1 61.54(3) . .
N2 B1 N6 108.4(4) . .
N2 B1 N4 109.5(5) . .
N6 B1 N4 108.2(4) . .
N2 B1 H1 109(3) . .
N6 B1 H1 114(3) . .
N4 B1 H1 108(3) . .

loop_
_geom_bond_atom_site_label_1
_geom_bond_atom_site_label_2
_geom_bond_distance
_geom_bond_site_symmetry_2
O1 C20 1.51(3) .
O1 C20 1.51(3) 2_556
C19 C20 1.357(16) .
C19 H19A 0.9700 .
C19 H19B 0.9700 .
C19 H19C 0.9700 .
C20 H20A 0.9800 .
C20 H20B 0.9800 .
W1 N1 2.245(4) .
W1 N3 2.280(4) .
W1 S2 2.2930(13) .
W1 S1 2.2938(15) .
W1 N5 2.297(4) .
W1 S3 2.3120(16) .
W1 Cu1 2.6262(10) .
W1 Cu2 2.6452(11) .
W1 Cu3 2.7275(11) .
C1 N1 1.354(7) .
C1 C2 1.385(8) .
C1 C4 1.482(8) .
C2 C3 1.360(8) .
C2 H2 0.9400 .
C11 N5 1.354(7) .
C11 C12 1.385(7) .
C11 C14 1.495(8) .
C3 N2 1.354(7) .
C3 C5 1.505(7) .
C16 N7 1.126(7) .
C16 S4 1.663(5) .
C6 N3 1.364(6) .
C6 C7 1.393(7) .
C6 C9 1.491(8) .
C17 N8 1.139(7) .
C17 S5 1.647(5) .
C4 H4A 0.9700 .
C4 H4B 0.9700 .
C4 H4C 0.9700 .
C7 C8 1.376(8) .
C7 H7 0.9400 .
C13 N6 1.350(7) .
C13 C12 1.363(8) .
C13 C15 1.483(8) .
C5 H5A 0.9700 .
C5 H5B 0.9700 .
C5 H5C 0.9700 .
C9 H9A 0.9700 .
C9 H9B 0.9700 .
C9 H9C 0.9700 .
C12 H12 0.9400 .
C8 N4 1.352(6) .
C8 C10 1.480(8) .
C14 H14A 0.9700 .
C14 H14B 0.9700 .
C14 H14C 0.9700 .
C10 H10A 0.9700 .
C10 H10B 0.9700 .
C10 H10C 0.9700 .
C15 H15A 0.9700 .
C15 H15B 0.9700 .
C15 H15C 0.9700 .
N5 N6 1.385(6) .
N6 B1 1.530(8) .
N1 N2 1.377(5) .
N2 B1 1.510(8) .
N3 N4 1.385(6) .
N4 B1 1.536(7) .
N7 Cu1 1.886(4) 2_475
N8 Cu2 1.895(5) 2_575
S1 Cu1 2.2319(17) .
S1 Cu3 2.2519(15) .
S3 Cu1 2.2037(17) .
S3 Cu2 2.2193(15) .
S2 Cu3 2.2441(16) .
S2 Cu2 2.2522(17) .
S4 Cu3 2.268(2) .
S5 Cu3 2.6261(19) .
Cu1 N7 1.886(4) 2_475
Cu1 Cu2 2.8813(11) .
Cu1 Cu3 2.9199(13) .
Cu3 Cu2 2.8251(17) .
Cu2 N8 1.895(5) 2_575
B1 H1 1.09(5) .
